data_7126442
loop_
_publ_author_name
'Wang, Jian-Xin'
'Yu, Yi-Shuai'
'Niu, Li-Ya'
'Zou, Bo'
'Wang, Kai'
'Yang, Qing-Zheng'

_publ_section_title
;
 A difluoroboron \b-diketonate based thermometer with
 temperature-dependent emission wavelength.
;
_journal_issue 46
_journal_name_full 'Chemical communications (Cambridge, England)'
_journal_page_first 6269
_journal_page_last 6272
_journal_paper_doi 10.1039/d0cc01505a
_journal_volume 56
_journal_year 2020
_chemical_formula_moiety 'C17 H15 B F2 O3'
_chemical_formula_sum 'C17 H15 B F2 O3'
_chemical_formula_weight 316.10
_space_group_crystal_system monoclinic
_space_group_IT_number 14
_space_group_name_Hall '-P 2ybc'
_space_group_name_H-M_alt 'P 1 21/c 1'
_atom_sites_solution_hydrogens geom
_atom_sites_solution_primary direct
_audit_creation_date 2019-10-18
_audit_creation_method
;
Olex2 1.2
(compiled 2018.05.29 svn.r3508 for OlexSys, GUI svn.r5506)
;
_audit_update_record
;
2020-01-13 deposited with the CCDC.	2020-04-22 downloaded from the CCDC.
;
_cell_angle_alpha 90
_cell_angle_beta 104.183(10)
_cell_angle_gamma 90
_cell_formula_units_Z 4
_cell_length_a 7.9445(7)
_cell_length_b 19.2382(16)
_cell_length_c 10.3606(11)
_cell_measurement_reflns_used 3690
_cell_measurement_temperature 400.0(2)
_cell_measurement_theta_max 25.8850
_cell_measurement_theta_min 2.6110
_cell_volume 1535.2(3)
_computing_cell_refinement 'CrysAlisPro 1.171.39.29a (Rigaku OD, 2015)'
_computing_data_collection 'CrysAlisPro 1.171.39.29a (Rigaku OD, 2015)'
_computing_data_reduction 'CrysAlisPro 1.171.39.29a (Rigaku OD, 2015)'
_computing_molecular_graphics 'Olex2 (Dolomanov et al., 2009)'
_computing_publication_material 'Olex2 (Dolomanov et al., 2009)'
_computing_structure_refinement 'ShelXL (Sheldrick, 2015)'
_computing_structure_solution 'ShelXS (Sheldrick, 2008)'
_diffrn_ambient_environment air
_diffrn_ambient_temperature 400.0(2)
_diffrn_detector 'CCD plate'
_diffrn_detector_type HyPix
_diffrn_measured_fraction_theta_full 0.998
_diffrn_measured_fraction_theta_max 0.854
_diffrn_measurement_details
;
List of Runs (angles in degrees, time in seconds):

  # Type    Start    End  Width  t~exp~   \w     \q     \k     \f   Frames
#--------------------------------------------------------------------------
  1  \w     -1.00  95.00   0.50    1.50    --   17.58  57.00-180.00  192
  2  \w     -8.00  39.00   0.50    1.50    --   17.58  57.00 -90.00   94
  3  \w     49.00  94.00   0.50    1.50    --   17.58  57.00 -90.00   90
  4  \w     -4.00  60.00   0.50    1.50    --   17.58  57.00   0.00  128
  5  \w    -45.00  -5.00   0.50    1.50    --  -18.36  57.00  60.00   80
;
_diffrn_measurement_device 'four-circle diffractometer'
_diffrn_measurement_device_type 'XtaLAB Synergy R, DW system, HyPix'
_diffrn_measurement_method '\w scans'
_diffrn_orient_matrix_type 'CrysAlisPro convention (1999,Acta A55,543-557)'
_diffrn_orient_matrix_UB_11 0.0570648000
_diffrn_orient_matrix_UB_12 0.0158089000
_diffrn_orient_matrix_UB_13 0.0557290000
_diffrn_orient_matrix_UB_21 -0.0018996000
_diffrn_orient_matrix_UB_22 -0.0305686000
_diffrn_orient_matrix_UB_23 0.0378286000
_diffrn_orient_matrix_UB_31 0.0723753000
_diffrn_orient_matrix_UB_32 -0.0132796000
_diffrn_orient_matrix_UB_33 -0.0208787000
_diffrn_radiation_monochromator mirror
_diffrn_radiation_probe x-ray
_diffrn_radiation_type MoK\a
_diffrn_radiation_wavelength 0.71073
_diffrn_reflns_av_R_equivalents 0.0253
_diffrn_reflns_av_unetI/netI 0.0362
_diffrn_reflns_Laue_measured_fraction_full 0.998
_diffrn_reflns_Laue_measured_fraction_max 0.854
_diffrn_reflns_limit_h_max 10
_diffrn_reflns_limit_h_min -11
_diffrn_reflns_limit_k_max 27
_diffrn_reflns_limit_k_min -23
_diffrn_reflns_limit_l_max 14
_diffrn_reflns_limit_l_min -8
_diffrn_reflns_number 10149
_diffrn_reflns_point_group_measured_fraction_full 0.998
_diffrn_reflns_point_group_measured_fraction_max 0.854
_diffrn_reflns_theta_full 25.242
_diffrn_reflns_theta_max 30.662
_diffrn_reflns_theta_min 2.644
_diffrn_source 'fine-focus sealed X-ray tube'
_diffrn_source_type 'Enhance (Mo) X-ray Source'
_exptl_absorpt_coefficient_mu 0.107
_exptl_absorpt_correction_T_max 1.00000
_exptl_absorpt_correction_T_min 0.90597
_exptl_absorpt_correction_type multi-scan
_exptl_absorpt_process_details
;
CrysAlisPro 1.171.39.29a (Rigaku Oxford Diffraction, 2015)
Empirical absorption correction using spherical harmonics,
 implemented in SCALE3 ABSPACK scaling algorithm.
;
_exptl_crystal_colour yellow
_exptl_crystal_density_diffrn 1.368
_exptl_crystal_description block
_exptl_crystal_F_000 656
_exptl_crystal_size_max 0.28
_exptl_crystal_size_mid 0.24
_exptl_crystal_size_min 0.11
_refine_diff_density_max 0.174
_refine_diff_density_min -0.167
_refine_diff_density_rms 0.035
_refine_ls_extinction_method none
_refine_ls_goodness_of_fit_ref 1.037
_refine_ls_hydrogen_treatment constr
_refine_ls_matrix_type full
_refine_ls_number_parameters 210
_refine_ls_number_reflns 4058
_refine_ls_number_restraints 0
_refine_ls_restrained_S_all 1.037
_refine_ls_R_factor_all 0.1104
_refine_ls_R_factor_gt 0.0540
_refine_ls_shift/su_max 0.001
_refine_ls_shift/su_mean 0.000
_refine_ls_structure_factor_coef Fsqd
_refine_ls_weighting_details 'w=1/[\s^2^(Fo^2^)+(0.0778P)^2^+0.0596P] where P=(Fo^2^+2Fc^2^)/3'
_refine_ls_weighting_scheme calc
_refine_ls_wR_factor_gt 0.1451
_refine_ls_wR_factor_ref 0.1742
_reflns_Friedel_coverage 0.000
_reflns_number_gt 1992
_reflns_number_total 4058
_reflns_threshold_expression 'I > 2\s(I)'
_cod_data_source_file d0cc01505a2.cif
_cod_data_source_block 400k_CCDC1
_cod_depositor_comments 'Adding full bibliography for 7126433--7126447.cif.'
_cod_database_code 7126442
_shelx_shelxl_version_number 2018/3
_shelx_space_group_comment
;
The symmetry employed for this shelxl refinement is uniquely defined
by the following loop, which should always be used as a source of
symmetry information in preference to the above space-group names.
They are only intended as comments.
;
_shelx_estimated_absorpt_t_max 0.988
_shelx_estimated_absorpt_t_min 0.971
_reflns_odcompleteness_completeness 99.78
_reflns_odcompleteness_iscentric 1
_reflns_odcompleteness_theta 27.42
_olex2_refinement_description
;
1. Fixed Uiso
 At 1.2 times of:
  All C(H) groups
 At 1.5 times of:
  All C(H,H,H) groups
2.a Aromatic/amide H refined with riding coordinates:
 C3(H3), C4(H4), C5(H5), C7(H7), C9(H9), C12(H12), C13(H13), C15(H15), C16(H16)
2.b Idealised Me refined as rotating group:
 C1(H1A,H1B,H1C), C17(H17A,H17B,H17C)
;
_olex2_submission_special_instructions 'No special instructions were received'
_oxdiff_exptl_absorpt_empirical_details
;
Empirical correction (ABSPACK) includes:
- Absorption correction using spherical harmonics
- Frame scaling
;
_oxdiff_exptl_absorpt_empirical_full_max 1.191
_oxdiff_exptl_absorpt_empirical_full_min 0.775

loop_
_space_group_symop_operation_xyz
'x, y, z'
'-x, y+1/2, -z+1/2'
'-x, -y, -z'
'x, -y-1/2, z-1/2'

loop_
_atom_site_label
_atom_site_type_symbol
_atom_site_fract_x
_atom_site_fract_y
_atom_site_fract_z
_atom_site_U_iso_or_equiv
_atom_site_adp_type
_atom_site_occupancy
_atom_site_site_symmetry_order
_atom_site_calc_flag
_atom_site_refinement_flags_posn
_atom_site_refinement_flags_adp
_atom_site_refinement_flags_occupancy
_atom_site_disorder_assembly
_atom_site_disorder_group
F1 F 0.02432(18) 0.36322(7) 0.67440(13) 0.1086(5) Uani 1 1 d . . . . .
F2 F 0.25965(18) 0.30262(6) 0.65813(13) 0.1122(5) Uani 1 1 d . . . . .
O1 O 0.26595(17) 0.42117(7) 0.64546(12) 0.0810(4) Uani 1 1 d . . . . .
O2 O 0.08538(18) 0.35093(7) 0.46958(13) 0.0804(4) Uani 1 1 d . . . . .
O3 O 0.61486(19) 0.58985(8) 0.93520(14) 0.0960(5) Uani 1 1 d . . . . .
C1 C 0.7059(3) 0.64825(13) 0.9995(2) 0.1053(8) Uani 1 1 d . . . . .
H1A H 0.795797 0.660705 0.956480 0.158 Uiso 1 1 calc GR . . . .
H1B H 0.756729 0.637222 1.091091 0.158 Uiso 1 1 calc GR . . . .
H1C H 0.627074 0.686540 0.994495 0.158 Uiso 1 1 calc GR . . . .
C2 C 0.5392(2) 0.59363(10) 0.80225(19) 0.0692(5) Uani 1 1 d . . . . .
C3 C 0.5509(3) 0.64960(10) 0.7224(2) 0.0741(5) Uani 1 1 d . . . . .
H3 H 0.613945 0.688750 0.758179 0.089 Uiso 1 1 calc R . . . .
C4 C 0.4690(3) 0.64733(10) 0.5896(2) 0.0783(6) Uani 1 1 d . . . . .
H4 H 0.477964 0.685161 0.535795 0.094 Uiso 1 1 calc R . . . .
C5 C 0.3740(2) 0.59028(10) 0.53426(19) 0.0712(5) Uani 1 1 d . . . . .
H5 H 0.318424 0.589831 0.444125 0.085 Uiso 1 1 calc R . . . .
C6 C 0.3614(2) 0.53315(9) 0.61404(17) 0.0586(4) Uani 1 1 d . . . . .
C7 C 0.4461(2) 0.53534(9) 0.74822(18) 0.0655(5) Uani 1 1 d . . . . .
H7 H 0.440236 0.497269 0.802263 0.079 Uiso 1 1 calc R . . . .
C8 C 0.2596(2) 0.47130(9) 0.56110(17) 0.0584(4) Uani 1 1 d . . . . .
C9 C 0.1635(2) 0.46395(9) 0.43186(18) 0.0645(5) Uani 1 1 d . . . . .
H9 H 0.154794 0.501103 0.373172 0.077 Uiso 1 1 calc R . . . .
C10 C 0.0798(2) 0.40231(9) 0.38791(18) 0.0602(4) Uani 1 1 d . . . . .
C11 C -0.0165(2) 0.38896(9) 0.25058(17) 0.0613(5) Uani 1 1 d . . . . .
C12 C -0.0627(2) 0.32174(11) 0.2094(2) 0.0772(6) Uani 1 1 d . . . . .
H12 H -0.032550 0.285279 0.269571 0.093 Uiso 1 1 calc R . . . .
C13 C -0.1530(3) 0.30800(11) 0.0801(2) 0.0823(6) Uani 1 1 d . . . . .
H13 H -0.180884 0.262303 0.054232 0.099 Uiso 1 1 calc R . . . .
C14 C -0.2023(2) 0.36062(11) -0.01096(19) 0.0723(5) Uani 1 1 d . . . . .
C15 C -0.1576(3) 0.42813(11) 0.0314(2) 0.0800(6) Uani 1 1 d . . . . .
H15 H -0.191088 0.464675 -0.028162 0.096 Uiso 1 1 calc R . . . .
C16 C -0.0651(2) 0.44223(10) 0.1592(2) 0.0744(5) Uani 1 1 d . . . . .
H16 H -0.035030 0.487840 0.184370 0.089 Uiso 1 1 calc R . . . .
C17 C -0.3001(3) 0.34598(15) -0.1519(2) 0.1011(7) Uani 1 1 d . . . . .
H17A H -0.219787 0.342573 -0.207426 0.152 Uiso 1 1 calc GR . . . .
H17B H -0.380661 0.383030 -0.183358 0.152 Uiso 1 1 calc GR . . . .
H17C H -0.362310 0.302986 -0.155051 0.152 Uiso 1 1 calc GR . . . .
B1 B 0.1590(3) 0.35795(11) 0.6138(2) 0.0709(6) Uani 1 1 d . . . . .

loop_
_atom_site_aniso_label
_atom_site_aniso_U_11
_atom_site_aniso_U_22
_atom_site_aniso_U_33
_atom_site_aniso_U_23
_atom_site_aniso_U_13
_atom_site_aniso_U_12
F1 0.1053(10) 0.1389(12) 0.0828(9) -0.0069(8) 0.0251(7) -0.0268(8)
F2 0.1343(11) 0.0698(8) 0.1038(10) 0.0037(7) -0.0258(8) 0.0069(7)
O1 0.1042(10) 0.0695(8) 0.0593(8) 0.0064(6) 0.0008(7) -0.0192(7)
O2 0.1040(10) 0.0671(8) 0.0601(8) 0.0057(7) 0.0007(7) -0.0190(7)
O3 0.1146(11) 0.0899(10) 0.0683(9) -0.0042(8) -0.0068(8) -0.0200(9)
C1 0.1163(19) 0.1133(19) 0.0778(16) -0.0255(14) 0.0076(13) -0.0330(14)
C2 0.0692(11) 0.0681(12) 0.0658(12) -0.0092(10) 0.0080(9) -0.0014(9)
C3 0.0764(12) 0.0580(11) 0.0831(15) -0.0078(10) 0.0104(10) -0.0053(9)
C4 0.0905(14) 0.0588(11) 0.0817(15) 0.0071(11) 0.0135(11) -0.0034(10)
C5 0.0797(12) 0.0643(11) 0.0654(12) 0.0016(10) 0.0102(9) -0.0008(10)
C6 0.0595(10) 0.0559(10) 0.0592(11) -0.0044(8) 0.0121(8) 0.0017(7)
C7 0.0700(11) 0.0587(10) 0.0645(12) 0.0008(9) 0.0100(9) -0.0011(8)
C8 0.0595(9) 0.0563(10) 0.0588(11) 0.0003(9) 0.0136(8) 0.0035(7)
C9 0.0728(11) 0.0566(10) 0.0601(11) 0.0040(9) 0.0086(8) -0.0003(8)
C10 0.0601(10) 0.0616(11) 0.0578(11) 0.0028(9) 0.0123(8) 0.0038(8)
C11 0.0598(10) 0.0662(11) 0.0558(11) 0.0005(9) 0.0103(8) 0.0009(8)
C12 0.0853(13) 0.0687(12) 0.0680(13) 0.0052(10) 0.0002(10) -0.0061(10)
C13 0.0879(14) 0.0776(14) 0.0711(14) -0.0071(11) 0.0001(11) -0.0137(10)
C14 0.0631(11) 0.0924(15) 0.0588(12) -0.0008(11) 0.0099(9) -0.0007(10)
C15 0.0874(13) 0.0843(14) 0.0628(12) 0.0138(11) 0.0078(10) 0.0033(11)
C16 0.0865(13) 0.0679(12) 0.0647(12) 0.0024(10) 0.0107(10) 0.0013(10)
C17 0.0967(16) 0.133(2) 0.0650(14) -0.0055(13) 0.0032(12) -0.0089(14)
B1 0.0843(15) 0.0595(13) 0.0614(13) 0.0070(11) 0.0035(11) -0.0036(11)

loop_
_atom_type_symbol
_atom_type_description
_atom_type_scat_dispersion_real
_atom_type_scat_dispersion_imag
_atom_type_scat_source
C C 0.0033 0.0016 'International Tables Vol C Tables 4.2.6.8 and 6.1.1.4'
H H 0.0000 0.0000 'International Tables Vol C Tables 4.2.6.8 and 6.1.1.4'
B B 0.0013 0.0007 'International Tables Vol C Tables 4.2.6.8 and 6.1.1.4'
F F 0.0171 0.0103 'International Tables Vol C Tables 4.2.6.8 and 6.1.1.4'
O O 0.0106 0.0060 'International Tables Vol C Tables 4.2.6.8 and 6.1.1.4'

loop_
_geom_angle_atom_site_label_1
_geom_angle_atom_site_label_2
_geom_angle_atom_site_label_3
_geom_angle
_geom_angle_site_symmetry_1
_geom_angle_site_symmetry_3
_geom_angle_publ_flag
C8 O1 B1 122.66(15) . . ?
C10 O2 B1 122.35(14) . . ?
C2 O3 C1 118.84(17) . . ?
O3 C1 H1A 109.5 . . ?
O3 C1 H1B 109.5 . . ?
O3 C1 H1C 109.5 . . ?
H1A C1 H1B 109.5 . . ?
H1A C1 H1C 109.5 . . ?
H1B C1 H1C 109.5 . . ?
O3 C2 C3 124.88(17) . . ?
O3 C2 C7 115.16(17) . . ?
C3 C2 C7 119.95(18) . . ?
C2 C3 H3 120.2 . . ?
C4 C3 C2 119.58(18) . . ?
C4 C3 H3 120.2 . . ?
C3 C4 H4 119.3 . . ?
C3 C4 C5 121.39(19) . . ?
C5 C4 H4 119.3 . . ?
C4 C5 H5 120.2 . . ?
C4 C5 C6 119.60(18) . . ?
C6 C5 H5 120.2 . . ?
C5 C6 C8 122.07(16) . . ?
C7 C6 C5 118.84(16) . . ?
C7 C6 C8 119.09(16) . . ?
C2 C7 C6 120.62(17) . . ?
C2 C7 H7 119.7 . . ?
C6 C7 H7 119.7 . . ?
O1 C8 C6 115.17(15) . . ?
O1 C8 C9 120.04(16) . . ?
C9 C8 C6 124.79(16) . . ?
C8 C9 H9 119.4 . . ?
C8 C9 C10 121.10(17) . . ?
C10 C9 H9 119.4 . . ?
O2 C10 C9 120.22(16) . . ?
O2 C10 C11 115.31(15) . . ?
C9 C10 C11 124.47(16) . . ?
C12 C11 C10 120.00(16) . . ?
C12 C11 C16 118.20(17) . . ?
C16 C11 C10 121.80(16) . . ?
C11 C12 H12 119.5 . . ?
C13 C12 C11 120.91(19) . . ?
C13 C12 H12 119.5 . . ?
C12 C13 H13 119.4 . . ?
C14 C13 C12 121.20(19) . . ?
C14 C13 H13 119.4 . . ?
C13 C14 C15 117.68(18) . . ?
C13 C14 C17 121.5(2) . . ?
C15 C14 C17 120.9(2) . . ?
C14 C15 H15 119.2 . . ?
C16 C15 C14 121.56(19) . . ?
C16 C15 H15 119.2 . . ?
C11 C16 H16 119.8 . . ?
C15 C16 C11 120.44(18) . . ?
C15 C16 H16 119.8 . . ?
C14 C17 H17A 109.5 . . ?
C14 C17 H17B 109.5 . . ?
C14 C17 H17C 109.5 . . ?
H17A C17 H17B 109.5 . . ?
H17A C17 H17C 109.5 . . ?
H17B C17 H17C 109.5 . . ?
F1 B1 O1 107.99(17) . . ?
F1 B1 O2 108.13(17) . . ?
F2 B1 F1 111.59(18) . . ?
F2 B1 O1 108.40(17) . . ?
F2 B1 O2 109.27(17) . . ?
O2 B1 O1 111.47(16) . . ?

loop_
_geom_bond_atom_site_label_1
_geom_bond_atom_site_label_2
_geom_bond_distance
_geom_bond_site_symmetry_2
_geom_bond_publ_flag
F1 B1 1.371(3) . ?
F2 B1 1.343(2) . ?
O1 C8 1.294(2) . ?
O1 B1 1.474(2) . ?
O2 C10 1.295(2) . ?
O2 B1 1.471(3) . ?
O3 C1 1.412(3) . ?
O3 C2 1.363(2) . ?
C1 H1A 0.9600 . ?
C1 H1B 0.9600 . ?
C1 H1C 0.9600 . ?
C2 C3 1.375(3) . ?
C2 C7 1.384(2) . ?
C3 H3 0.9300 . ?
C3 C4 1.371(3) . ?
C4 H4 0.9300 . ?
C4 C5 1.375(3) . ?
C5 H5 0.9300 . ?
C5 C6 1.393(2) . ?
C6 C7 1.389(2) . ?
C6 C8 1.467(2) . ?
C7 H7 0.9300 . ?
C8 C9 1.377(2) . ?
C9 H9 0.9300 . ?
C9 C10 1.381(2) . ?
C10 C11 1.464(2) . ?
C11 C12 1.383(3) . ?
C11 C16 1.385(2) . ?
C12 H12 0.9300 . ?
C12 C13 1.381(3) . ?
C13 H13 0.9300 . ?
C13 C14 1.374(3) . ?
C14 C15 1.389(3) . ?
C14 C17 1.503(3) . ?
C15 H15 0.9300 . ?
C15 C16 1.375(3) . ?
C16 H16 0.9300 . ?
C17 H17A 0.9600 . ?
C17 H17B 0.9600 . ?
C17 H17C 0.9600 . ?

loop_
_geom_torsion_atom_site_label_1
_geom_torsion_atom_site_label_2
_geom_torsion_atom_site_label_3
_geom_torsion_atom_site_label_4
_geom_torsion
_geom_torsion_site_symmetry_1
_geom_torsion_site_symmetry_2
_geom_torsion_site_symmetry_3
_geom_torsion_site_symmetry_4
_geom_torsion_publ_flag
O1 C8 C9 C10 -3.3(3) . . . . ?
O2 C10 C11 C12 -13.3(2) . . . . ?
O2 C10 C11 C16 166.12(16) . . . . ?
O3 C2 C3 C4 179.95(18) . . . . ?
O3 C2 C7 C6 179.28(15) . . . . ?
C1 O3 C2 C3 3.2(3) . . . . ?
C1 O3 C2 C7 -177.26(18) . . . . ?
C2 C3 C4 C5 0.5(3) . . . . ?
C3 C2 C7 C6 -1.1(3) . . . . ?
C3 C4 C5 C6 -0.6(3) . . . . ?
C4 C5 C6 C7 -0.1(3) . . . . ?
C4 C5 C6 C8 179.02(16) . . . . ?
C5 C6 C7 C2 1.0(3) . . . . ?
C5 C6 C8 O1 177.15(15) . . . . ?
C5 C6 C8 C9 -2.2(3) . . . . ?
C6 C8 C9 C10 176.02(15) . . . . ?
C7 C2 C3 C4 0.4(3) . . . . ?
C7 C6 C8 O1 -3.7(2) . . . . ?
C7 C6 C8 C9 176.90(15) . . . . ?
C8 O1 B1 F1 -103.1(2) . . . . ?
C8 O1 B1 F2 135.80(18) . . . . ?
C8 O1 B1 O2 15.5(3) . . . . ?
C8 C6 C7 C2 -178.18(15) . . . . ?
C8 C9 C10 O2 2.5(3) . . . . ?
C8 C9 C10 C11 -176.34(15) . . . . ?
C9 C10 C11 C12 165.62(17) . . . . ?
C9 C10 C11 C16 -15.0(3) . . . . ?
C10 O2 B1 F1 102.27(19) . . . . ?
C10 O2 B1 F2 -136.08(18) . . . . ?
C10 O2 B1 O1 -16.3(3) . . . . ?
C10 C11 C12 C13 -179.76(16) . . . . ?
C10 C11 C16 C15 -179.08(17) . . . . ?
C11 C12 C13 C14 -1.1(3) . . . . ?
C12 C11 C16 C15 0.3(3) . . . . ?
C12 C13 C14 C15 0.2(3) . . . . ?
C12 C13 C14 C17 179.82(19) . . . . ?
C13 C14 C15 C16 0.9(3) . . . . ?
C14 C15 C16 C11 -1.2(3) . . . . ?
C16 C11 C12 C13 0.8(3) . . . . ?
C17 C14 C15 C16 -178.65(19) . . . . ?
B1 O1 C8 C6 173.96(16) . . . . ?
B1 O1 C8 C9 -6.6(3) . . . . ?
B1 O2 C10 C9 8.2(3) . . . . ?
B1 O2 C10 C11 -172.80(16) . . . . ?
